data_7154127
loop_
_publ_author_name
'Yagishita, Fumitoshi'
'Baba, Nozomi'
'Ueda, Yuki'
'Katabira, Satoshi'
'Kasashima, Yoshio'
'Mino, Takashi'
'Sakamoto, Masami'

_publ_section_title
;
 Diastereoselective photodimerization reactions of chromone-2-carboxamides
 to construct a C2-chiral scaffold.
;
_journal_issue 47
_journal_name_full 'Organic &amp; biomolecular chemistry'
_journal_page_first 9644
_journal_page_last 9649
_journal_paper_doi 10.1039/c4ob01827c
_journal_volume 12
_journal_year 2014
_chemical_absolute_configuration syn
_chemical_formula_sum 'C16 H19 N O3'
_chemical_formula_weight 273.32
_chemical_melting_point 359.5(5)
_chemical_name_systematic (R)-N-(1-t-Butylethyl)-2-chromonecarboxamide
_space_group_crystal_system triclinic
_space_group_IT_number 1
_space_group_name_Hall 'P 1'
_space_group_name_H-M_alt 'P 1'
_symmetry_space_group_name_Hall 'P 1'
_symmetry_space_group_name_H-M 'P 1'
_atom_sites_solution_hydrogens geom
_atom_sites_solution_primary 'SHELXT(George Sheldrick, 2012)'
_atom_sites_solution_secondary difmap
_cell_angle_alpha 64.4240(19)
_cell_angle_beta 82.5940(19)
_cell_angle_gamma 89.9950(19)
_cell_formula_units_Z 2
_cell_length_a 5.9167(9)
_cell_length_b 10.9747(17)
_cell_length_c 12.2265(18)
_cell_measurement_reflns_used 1299
_cell_measurement_temperature 173
_cell_measurement_theta_max 27.0350
_cell_measurement_theta_min 3.3295
_cell_volume 708.78(19)
_computing_cell_refinement 'SAINT V8.32B (Bruker AXS Inc., 2013)'
_computing_data_reduction 'SAINT V8.32B (Bruker AXS Inc., 2013)'
_computing_structure_refinement 'SHELXL-2013 (Sheldrick, 2013)'
_diffrn_ambient_temperature 173
_diffrn_detector_area_resol_mean 8.3333
_diffrn_measured_fraction_theta_full 0.974
_diffrn_measured_fraction_theta_max 0.974
_diffrn_measurement_device_type 'Bruker APEX-II CCD'
_diffrn_measurement_method '\f and \w scans'
_diffrn_radiation_monochromator 'graphite '
_diffrn_radiation_type 'MoK\a '
_diffrn_radiation_wavelength 0.71073
_diffrn_reflns_av_R_equivalents 0.0147
_diffrn_reflns_limit_h_max 7
_diffrn_reflns_limit_h_min -7
_diffrn_reflns_limit_k_max 9
_diffrn_reflns_limit_k_min -13
_diffrn_reflns_limit_l_max 15
_diffrn_reflns_limit_l_min -13
_diffrn_reflns_number 3806
_diffrn_reflns_theta_full 26.37
_diffrn_reflns_theta_max 26.37
_diffrn_reflns_theta_min 2.06
_diffrn_source 'fine-focus sealed tube'
_exptl_absorpt_coefficient_mu 0.088
_exptl_absorpt_correction_T_max 0.98
_exptl_absorpt_correction_T_min 0.92
_exptl_absorpt_correction_type empirical
_exptl_absorpt_process_details 'SADABS V2012/1 (Bruker AXS Inc.)'
_exptl_crystal_colour colourless
_exptl_crystal_density_diffrn 1.281
_exptl_crystal_density_method 'not measured'
_exptl_crystal_description prismatic
_exptl_crystal_F_000 292
_exptl_crystal_recrystallization_method 'Re-crystallisation from solvent: CHCl3/hexane'
_exptl_crystal_size_max 0.300
_exptl_crystal_size_mid 0.300
_exptl_crystal_size_min 0.200
_refine_diff_density_max 0.166
_refine_diff_density_min -0.234
_refine_ls_abs_structure_details
;
Flack x determined using 366 quotients [(I+)-(I-)]/[(I+)+(I-)]
(Parsons and Flack (2004), Acta Cryst. A60, s61).
;
_refine_ls_abs_structure_Flack -0.7(10)
_refine_ls_extinction_method none
_refine_ls_goodness_of_fit_ref 1.042
_refine_ls_hydrogen_treatment constr
_refine_ls_matrix_type full
_refine_ls_number_parameters 369
_refine_ls_number_reflns 3228
_refine_ls_number_restraints 107
_refine_ls_restrained_S_all 1.024
_refine_ls_R_factor_all 0.0441
_refine_ls_R_factor_gt 0.0398
_refine_ls_shift/su_max 0.000
_refine_ls_shift/su_mean 0.000
_refine_ls_structure_factor_coef Fsqd
_refine_ls_weighting_details 'w=1/[\s^2^(Fo^2^)+(0.0635P)^2^+0.0180P] where P=(Fo^2^+2Fc^2^)/3'
_refine_ls_weighting_scheme calc
_refine_ls_wR_factor_gt 0.1003
_refine_ls_wR_factor_ref 0.1043
_reflns_number_gt 2931
_reflns_number_total 3228
_reflns_threshold_expression 'I > 2\s(I)'
_cod_data_source_file c4ob01827c2.cif
_cod_data_source_block I
_cod_depositor_comments
;
The following automatic conversions were performed:

'_chemical_melting_point' value '359-360' was changed to '359.5(5)' -
the average value was taken and precision was estimated.

Automatic conversion script
Id: cif_fix_values 2827 2014-09-09 07:05:25Z andrius 

 Adding full bibliography for 7154126--7154132.cif.
;
_cod_database_code 7154127

loop_
_space_group_symop_operation_xyz
'x, y, z'

loop_
_atom_site_type_symbol
_atom_site_label
_atom_site_fract_x
_atom_site_fract_y
_atom_site_fract_z
_atom_site_U_iso_or_equiv
_atom_site_adp_type
_atom_site_calc_flag
_atom_site_refinement_flags_adp
_atom_site_refinement_flags_posn
_atom_site_occupancy
C C1 0.2673(5) 0.8206(3) 0.1716(3) 0.0244(6) Uani d U . 1
C C2 0.0856(5) 0.7659(3) 0.1495(3) 0.0288(7) Uani d U . 1
H H2 0.0486 0.6714 0.1943 0.035 Uiso calc U R 1
C C3 -0.0550(5) 0.8465(3) 0.0595(3) 0.0251(6) Uani d U . 1
C C4 0.0040(5) 0.9924(3) 0.0053(3) 0.0237(6) Uani d U . 1
C C5 -0.1283(5) 1.0874(3) -0.0735(3) 0.0270(7) Uani d U . 1
H H5 -0.2632 1.0578 -0.0919 0.032 Uiso calc U R 1
C C6 -0.0652(5) 1.2232(3) -0.1245(3) 0.0291(7) Uani d U . 1
H H6 -0.1565 1.2873 -0.1775 0.035 Uiso calc U R 1
C C7 0.1345(5) 1.2668(3) -0.0980(3) 0.0279(7) Uani d U . 1
H H7 0.1791 1.3606 -0.1346 0.033 Uiso calc U R 1
C C8 0.2662(5) 1.1766(3) -0.0202(3) 0.0240(6) Uani d U . 1
H H8 0.4017 1.2069 -0.0028 0.029 Uiso calc U R 1
C C9 0.1979(5) 1.0394(3) 0.0332(3) 0.0216(6) Uani d U . 1
C C10 0.4172(5) 0.7459(3) 0.2679(3) 0.0262(6) Uani d U . 1
C C11 0.5499(5) 0.5220(3) 0.3948(3) 0.0240(6) Uani d U . 1
H H11 0.6648 0.5793 0.4081 0.029 Uiso calc U R 1
C C12 0.6801(5) 0.4322(3) 0.3460(3) 0.0321(7) Uani d U . 1
H H12A 0.5718 0.3779 0.3283 0.048 Uiso calc U R 1
H H12B 0.7703 0.3721 0.4075 0.048 Uiso calc U R 1
H H12C 0.7822 0.4888 0.2707 0.048 Uiso calc U R 1
C C13 0.3941(5) 0.4424(3) 0.5185(3) 0.0286(6) Uani d U . 1
C C14 0.2603(7) 0.5409(4) 0.5556(3) 0.0475(9) Uani d U . 1
H H14A 0.1578 0.5876 0.4956 0.071 Uiso calc U R 1
H H14B 0.3669 0.6074 0.5585 0.071 Uiso calc U R 1
H H14C 0.1704 0.4908 0.6366 0.071 Uiso calc U R 1
C C15 0.5461(6) 0.3672(4) 0.6168(3) 0.0408(8) Uani d U . 1
H H15A 0.4505 0.3191 0.6964 0.061 Uiso calc U R 1
H H15B 0.6532 0.4325 0.6212 0.061 Uiso calc U R 1
H H15C 0.6316 0.3021 0.5955 0.061 Uiso calc U R 1
C C16 0.2288(6) 0.3417(4) 0.5103(4) 0.0476(9) Uani d U . 1
H H16A 0.125 0.2978 0.5876 0.071 Uiso calc U R 1
H H16B 0.3145 0.2731 0.4946 0.071 Uiso calc U R 1
H H16C 0.1401 0.3893 0.4432 0.071 Uiso calc U R 1
C C17 0.7997(5) 0.4547(3) 1.0202(3) 0.0233(6) Uani d U . 1
C C18 0.9895(5) 0.5067(3) 1.0374(3) 0.0262(6) Uani d U . 1
H H18 1.0377 0.5988 0.9865 0.031 Uiso calc U R 1
C C19 1.1228(5) 0.4256(3) 1.1319(3) 0.0248(6) Uani d U . 1
C C20 1.0467(5) 0.2822(3) 1.1955(3) 0.0229(6) Uani d U . 1
C C21 1.1704(5) 0.1859(3) 1.2786(3) 0.0275(7) Uani d U . 1
H H21 1.305 0.2142 1.2982 0.033 Uiso calc U R 1
C C22 1.1008(5) 0.0509(3) 1.3325(3) 0.0314(7) Uani d U . 1
H H22 1.1892 -0.0138 1.3871 0.038 Uiso calc U R 1
C C23 0.8984(5) 0.0090(3) 1.3065(3) 0.0281(7) Uani d U . 1
H H23 0.8488 -0.0842 1.3449 0.034 Uiso calc U R 1
C C24 0.7711(5) 0.1015(3) 1.2261(3) 0.0253(6) Uani d U . 1
H H24 0.6334 0.0732 1.2091 0.03 Uiso calc U R 1
C C25 0.8481(5) 0.2369(3) 1.1703(3) 0.0220(6) Uani d U . 1
C C26 0.6634(5) 0.5255(3) 0.9161(3) 0.0259(6) Uani d U . 1
C C27 0.5988(5) 0.7353(3) 0.7441(3) 0.0272(6) Uani d U . 1
H H27 0.4494 0.6895 0.7488 0.033 Uiso calc U R 1
C C28 0.7658(7) 0.7194(4) 0.6454(3) 0.0412(8) Uani d U . 1
H H28A 0.9155 0.7618 0.6393 0.062 Uiso calc U R 1
H H28B 0.7087 0.7632 0.5664 0.062 Uiso calc U R 1
H H28C 0.7801 0.623 0.6672 0.062 Uiso calc U R 1
C C29 0.5541(5) 0.8822(3) 0.7176(3) 0.0273(6) Uani d U . 1
C C30 0.4421(6) 0.9454(4) 0.6001(3) 0.0414(8) Uani d U . 1
H H30A 0.3112 0.8864 0.6073 0.062 Uiso calc U R 1
H H30B 0.5535 0.9556 0.5296 0.062 Uiso calc U R 1
H H30C 0.3902 1.0343 0.5887 0.062 Uiso calc U R 1
C C31 0.7735(6) 0.9670(3) 0.6990(3) 0.0362(7) Uani d U . 1
H H31A 0.7366 1.0602 0.6813 0.054 Uiso calc U R 1
H H31B 0.8787 0.9668 0.6302 0.054 Uiso calc U R 1
H H31C 0.8457 0.9284 0.7736 0.054 Uiso calc U R 1
C C32 0.3868(6) 0.8851(4) 0.8233(3) 0.0384(8) Uani d U . 1
H H32A 0.2478 0.8293 0.8362 0.058 Uiso calc U R 1
H H32B 0.3478 0.9785 0.8029 0.058 Uiso calc U R 1
H H32C 0.4581 0.8495 0.8982 0.058 Uiso calc U R 1
N N1 0.4228(4) 0.6125(2) 0.2991(2) 0.0251(5) Uani d U . 1
H H1 0.3469 0.5782 0.2605 0.03 Uiso calc U R 1
N N2 0.6813(4) 0.6608(2) 0.8632(2) 0.0265(6) Uani d U . 1
H H2A 0.7415 0.705 0.8989 0.032 Uiso calc U R 1
O O1 0.3328(3) 0.95340(19) 0.11362(17) 0.0245(5) Uani d U . 1
O O2 -0.2100(4) 0.7968(2) 0.0300(2) 0.0346(5) Uani d U . 1
O O3 0.5130(4) 0.8051(2) 0.3153(2) 0.0397(6) Uani d U . 1
O O4 0.7197(3) 0.32446(19) 1.08632(18) 0.0252(5) Uani d U . 1
O O5 1.2887(3) 0.4733(2) 1.1563(2) 0.0327(5) Uani d U . 1
O O6 0.5589(4) 0.4576(2) 0.8792(2) 0.0371(5) Uani d U . 1

loop_
_atom_site_aniso_label
_atom_site_aniso_U_11
_atom_site_aniso_U_22
_atom_site_aniso_U_33
_atom_site_aniso_U_12
_atom_site_aniso_U_13
_atom_site_aniso_U_23
C1 0.0287(15) 0.0193(15) 0.0233(15) -0.0026(13) -0.0030(12) -0.0076(13)
C2 0.0316(16) 0.0199(15) 0.0324(17) -0.0005(13) -0.0067(13) -0.0086(14)
C3 0.0226(14) 0.0250(15) 0.0305(16) -0.0032(13) -0.0018(12) -0.0153(14)
C4 0.0263(15) 0.0232(15) 0.0233(15) 0.0025(12) -0.0035(12) -0.0118(13)
C5 0.0236(14) 0.0313(17) 0.0293(16) 0.0019(13) -0.0064(12) -0.0155(14)
C6 0.0337(16) 0.0272(16) 0.0261(16) 0.0089(13) -0.0064(13) -0.0106(14)
C7 0.0368(16) 0.0202(14) 0.0237(15) -0.0009(13) 0.0004(13) -0.0082(13)
C8 0.0277(14) 0.0221(15) 0.0216(14) 0.0003(12) -0.0005(11) -0.0097(12)
C9 0.0217(14) 0.0230(15) 0.0202(14) 0.0015(12) -0.0006(11) -0.0102(12)
C10 0.0305(15) 0.0199(15) 0.0258(15) -0.0004(12) -0.0068(12) -0.0070(13)
C11 0.0231(13) 0.0244(14) 0.0263(14) 0.0009(11) -0.0081(11) -0.0114(12)
C12 0.0291(15) 0.0333(17) 0.0357(17) 0.0039(13) -0.0043(13) -0.0169(14)
C13 0.0270(14) 0.0316(16) 0.0256(14) 0.0079(12) -0.0062(12) -0.0103(13)
C14 0.053(2) 0.049(2) 0.0332(19) 0.0225(18) 0.0016(16) -0.0135(17)
C15 0.0452(18) 0.042(2) 0.0285(17) 0.0146(16) -0.0116(14) -0.0074(15)
C16 0.0395(19) 0.043(2) 0.044(2) -0.0092(16) 0.0004(16) -0.0056(17)
C17 0.0249(15) 0.0200(15) 0.0260(15) 0.0034(13) -0.0047(12) -0.0106(13)
C18 0.0303(15) 0.0208(15) 0.0279(15) -0.0015(13) -0.0055(12) -0.0107(13)
C19 0.0247(15) 0.0273(16) 0.0281(16) 0.0061(13) -0.0053(12) -0.0169(14)
C20 0.0234(14) 0.0271(15) 0.0241(15) 0.0057(12) -0.0051(11) -0.0162(13)
C21 0.0316(16) 0.0307(17) 0.0254(16) 0.0054(14) -0.0096(13) -0.0156(14)
C22 0.0403(17) 0.0310(17) 0.0229(16) 0.0081(14) -0.0120(14) -0.0097(14)
C23 0.0353(16) 0.0217(15) 0.0225(15) 0.0009(13) -0.0034(13) -0.0054(13)
C24 0.0246(14) 0.0259(15) 0.0246(15) 0.0001(12) -0.0034(12) -0.0102(13)
C25 0.0232(14) 0.0219(15) 0.0212(14) 0.0051(12) -0.0041(11) -0.0094(12)
C26 0.0264(14) 0.0218(15) 0.0297(15) 0.0002(12) -0.0058(12) -0.0107(13)
C27 0.0297(15) 0.0247(15) 0.0246(15) 0.0020(12) -0.0101(12) -0.0065(13)
C28 0.059(2) 0.0353(18) 0.0323(18) 0.0119(17) -0.0056(16) -0.0175(16)
C29 0.0277(14) 0.0255(15) 0.0261(15) 0.0057(12) -0.0061(12) -0.0082(12)
C30 0.0435(18) 0.044(2) 0.0309(17) 0.0142(16) -0.0112(15) -0.0093(15)
C31 0.0378(16) 0.0227(16) 0.0427(19) -0.0013(13) -0.0026(14) -0.0101(15)
C32 0.0352(17) 0.042(2) 0.0369(18) 0.0127(15) -0.0045(14) -0.0162(16)
N1 0.0302(12) 0.0227(12) 0.0231(12) 0.0008(10) -0.0100(10) -0.0087(10)
N2 0.0320(13) 0.0202(12) 0.0286(13) 0.0005(10) -0.0133(11) -0.0094(11)
O1 0.0279(11) 0.0177(10) 0.0261(11) 0.0007(9) -0.0081(9) -0.0067(9)
O2 0.0353(11) 0.0274(12) 0.0461(14) -0.0004(10) -0.0151(10) -0.0180(11)
O3 0.0540(14) 0.0234(12) 0.0468(14) 0.0012(11) -0.0275(12) -0.0145(11)
O4 0.0232(10) 0.0214(11) 0.0289(11) 0.0013(9) -0.0077(9) -0.0081(9)
O5 0.0313(11) 0.0326(12) 0.0420(13) 0.0007(10) -0.0141(10) -0.0212(11)
O6 0.0455(13) 0.0248(11) 0.0426(13) -0.0008(10) -0.0217(11) -0.0120(10)

loop_
_atom_type_symbol
_atom_type_description
_atom_type_scat_dispersion_real
_atom_type_scat_dispersion_imag
_atom_type_scat_source
C C 0.0033 0.0016 'International Tables Vol C Tables 4.2.6.8 and 6.1.1.4'
H H 0.0000 0.0000 'International Tables Vol C Tables 4.2.6.8 and 6.1.1.4'
N N 0.0061 0.0033 'International Tables Vol C Tables 4.2.6.8 and 6.1.1.4'
O O 0.0106 0.0060 'International Tables Vol C Tables 4.2.6.8 and 6.1.1.4'

loop_
_geom_angle_atom_site_label_1
_geom_angle_atom_site_label_2
_geom_angle_atom_site_label_3
_geom_angle
C2 C1 O1 123.6(3)
C2 C1 C10 125.7(3)
O1 C1 C10 110.6(2)
C1 C2 C3 121.9(3)
C1 C2 H2 119.1
C3 C2 H2 119.1
O2 C3 C2 122.9(3)
O2 C3 C4 123.0(3)
C2 C3 C4 114.1(2)
C9 C4 C5 118.3(3)
C9 C4 C3 119.4(2)
C5 C4 C3 122.3(3)
C6 C5 C4 120.6(3)
C6 C5 H5 119.7
C4 C5 H5 119.7
C5 C6 C7 119.6(3)
C5 C6 H6 120.2
C7 C6 H6 120.2
C8 C7 C6 121.2(3)
C8 C7 H7 119.4
C6 C7 H7 119.4
C7 C8 C9 118.7(3)
C7 C8 H8 120.7
C9 C8 H8 120.7
O1 C9 C8 116.3(2)
O1 C9 C4 122.2(2)
C8 C9 C4 121.5(3)
O3 C10 N1 124.9(3)
O3 C10 C1 120.3(3)
N1 C10 C1 114.7(2)
N1 C11 C12 107.7(2)
N1 C11 C13 112.3(2)
C12 C11 C13 113.8(2)
N1 C11 H11 107.6
C12 C11 H11 107.6
C13 C11 H11 107.6
C11 C12 H12A 109.5
C11 C12 H12B 109.5
H12A C12 H12B 109.5
C11 C12 H12C 109.5
H12A C12 H12C 109.5
H12B C12 H12C 109.5
C16 C13 C14 109.5(3)
C16 C13 C15 109.8(3)
C14 C13 C15 108.1(3)
C16 C13 C11 111.3(2)
C14 C13 C11 109.7(3)
C15 C13 C11 108.4(2)
C13 C14 H14A 109.5
C13 C14 H14B 109.5
H14A C14 H14B 109.5
C13 C14 H14C 109.5
H14A C14 H14C 109.5
H14B C14 H14C 109.5
C13 C15 H15A 109.5
C13 C15 H15B 109.5
H15A C15 H15B 109.5
C13 C15 H15C 109.5
H15A C15 H15C 109.5
H15B C15 H15C 109.5
C13 C16 H16A 109.5
C13 C16 H16B 109.5
H16A C16 H16B 109.5
C13 C16 H16C 109.5
H16A C16 H16C 109.5
H16B C16 H16C 109.5
C18 C17 O4 123.7(3)
C18 C17 C26 125.6(3)
O4 C17 C26 110.3(2)
C17 C18 C19 121.5(3)
C17 C18 H18 119.3
C19 C18 H18 119.3
O5 C19 C18 123.0(3)
O5 C19 C20 122.7(3)
C18 C19 C20 114.4(3)
C21 C20 C25 117.8(3)
C21 C20 C19 122.4(3)
C25 C20 C19 119.8(3)
C22 C21 C20 121.2(3)
C22 C21 H21 119.4
C20 C21 H21 119.4
C21 C22 C23 119.6(3)
C21 C22 H22 120.2
C23 C22 H22 120.2
C24 C23 C22 120.7(3)
C24 C23 H23 119.6
C22 C23 H23 119.6
C23 C24 C25 118.6(3)
C23 C24 H24 120.7
C25 C24 H24 120.7
O4 C25 C24 116.3(2)
O4 C25 C20 121.6(3)
C24 C25 C20 122.1(3)
O6 C26 N2 124.0(3)
O6 C26 C17 119.1(3)
N2 C26 C17 116.7(2)
N2 C27 C28 108.2(2)
N2 C27 C29 112.4(2)
C28 C27 C29 114.4(3)
N2 C27 H27 107.2
C28 C27 H27 107.2
C29 C27 H27 107.2
C27 C28 H28A 109.5
C27 C28 H28B 109.5
H28A C28 H28B 109.5
C27 C28 H28C 109.5
H28A C28 H28C 109.5
H28B C28 H28C 109.5
C27 C29 C31 112.5(2)
C27 C29 C32 109.5(2)
C31 C29 C32 109.6(3)
C27 C29 C30 108.3(2)
C31 C29 C30 108.7(3)
C32 C29 C30 108.2(3)
C29 C30 H30A 109.5
C29 C30 H30B 109.5
H30A C30 H30B 109.5
C29 C30 H30C 109.5
H30A C30 H30C 109.5
H30B C30 H30C 109.5
C29 C31 H31A 109.5
C29 C31 H31B 109.5
H31A C31 H31B 109.5
C29 C31 H31C 109.5
H31A C31 H31C 109.5
H31B C31 H31C 109.5
C29 C32 H32A 109.5
C29 C32 H32B 109.5
H32A C32 H32B 109.5
C29 C32 H32C 109.5
H32A C32 H32C 109.5
H32B C32 H32C 109.5
C10 N1 C11 122.7(2)
C10 N1 H1 118.6
C11 N1 H1 118.6
C26 N2 C27 119.2(2)
C26 N2 H2A 120.4
C27 N2 H2A 120.4
C1 O1 C9 118.3(2)
C17 O4 C25 118.6(2)

loop_
_geom_bond_atom_site_label_1
_geom_bond_atom_site_label_2
_geom_bond_distance
C1 C2 1.344(4)
C1 O1 1.347(3)
C1 C10 1.510(4)
C2 C3 1.442(4)
C2 H2 0.95
C3 O2 1.234(3)
C3 C4 1.466(4)
C4 C9 1.397(4)
C4 C5 1.398(4)
C5 C6 1.374(5)
C5 H5 0.95
C6 C7 1.401(4)
C6 H6 0.95
C7 C8 1.368(4)
C7 H7 0.95
C8 C9 1.392(4)
C8 H8 0.95
C9 O1 1.377(3)
C10 O3 1.220(4)
C10 N1 1.346(4)
C11 N1 1.464(3)
C11 C12 1.519(4)
C11 C13 1.549(4)
C11 H11 1.0
C12 H12A 0.98
C12 H12B 0.98
C12 H12C 0.98
C13 C16 1.519(5)
C13 C14 1.527(5)
C13 C15 1.535(4)
C14 H14A 0.98
C14 H14B 0.98
C14 H14C 0.98
C15 H15A 0.98
C15 H15B 0.98
C15 H15C 0.98
C16 H16A 0.98
C16 H16B 0.98
C16 H16C 0.98
C17 C18 1.340(4)
C17 O4 1.350(4)
C17 C26 1.512(4)
C18 C19 1.447(4)
C18 H18 0.95
C19 O5 1.239(4)
C19 C20 1.462(4)
C20 C21 1.396(4)
C20 C25 1.396(4)
C21 C22 1.373(5)
C21 H21 0.95
C22 C23 1.404(4)
C22 H22 0.95
C23 C24 1.376(4)
C23 H23 0.95
C24 C25 1.388(4)
C24 H24 0.95
C25 O4 1.380(3)
C26 O6 1.226(4)
C26 N2 1.338(4)
C27 N2 1.477(3)
C27 C28 1.529(4)
C27 C29 1.531(4)
C27 H27 1.0
C28 H28A 0.98
C28 H28B 0.98
C28 H28C 0.98
C29 C31 1.531(4)
C29 C32 1.536(4)
C29 C30 1.539(4)
C30 H30A 0.98
C30 H30B 0.98
C30 H30C 0.98
C31 H31A 0.98
C31 H31B 0.98
C31 H31C 0.98
C32 H32A 0.98
C32 H32B 0.98
C32 H32C 0.98
N1 H1 0.88
N2 H2A 0.88

loop_
_geom_torsion_atom_site_label_1
_geom_torsion_atom_site_label_2
_geom_torsion_atom_site_label_3
_geom_torsion_atom_site_label_4
_geom_torsion
O1 C1 C2 C3 0.5(5)
C10 C1 C2 C3 176.8(3)
C1 C2 C3 O2 173.4(3)
C1 C2 C3 C4 -6.0(4)
O2 C3 C4 C9 -172.7(3)
C2 C3 C4 C9 6.7(4)
O2 C3 C4 C5 7.7(4)
C2 C3 C4 C5 -173.0(3)
C9 C4 C5 C6 1.7(4)
C3 C4 C5 C6 -178.7(3)
C4 C5 C6 C7 0.4(5)
C5 C6 C7 C8 -1.2(4)
C6 C7 C8 C9 -0.2(4)
C7 C8 C9 O1 -178.1(2)
C7 C8 C9 C4 2.4(4)
C5 C4 C9 O1 177.4(3)
C3 C4 C9 O1 -2.3(4)
C5 C4 C9 C8 -3.2(4)
C3 C4 C9 C8 177.2(3)
C2 C1 C10 O3 -150.5(3)
O1 C1 C10 O3 26.3(4)
C2 C1 C10 N1 26.1(4)
O1 C1 C10 N1 -157.2(3)
N1 C11 C13 C16 67.5(3)
C12 C11 C13 C16 -55.2(3)
N1 C11 C13 C14 -53.9(3)
C12 C11 C13 C14 -176.5(3)
N1 C11 C13 C15 -171.7(2)
C12 C11 C13 C15 65.6(3)
O4 C17 C18 C19 -1.2(4)
C26 C17 C18 C19 -172.8(3)
C17 C18 C19 O5 -174.2(3)
C17 C18 C19 C20 6.3(4)
O5 C19 C20 C21 -7.4(5)
C18 C19 C20 C21 172.0(3)
O5 C19 C20 C25 175.0(3)
C18 C19 C20 C25 -5.6(4)
C25 C20 C21 C22 0.9(4)
C19 C20 C21 C22 -176.8(3)
C20 C21 C22 C23 -1.8(4)
C21 C22 C23 C24 1.1(4)
C22 C23 C24 C25 0.6(4)
C23 C24 C25 O4 177.2(2)
C23 C24 C25 C20 -1.6(4)
C21 C20 C25 O4 -177.8(2)
C19 C20 C25 O4 -0.1(4)
C21 C20 C25 C24 0.9(4)
C19 C20 C25 C24 178.6(3)
C18 C17 C26 O6 150.0(3)
O4 C17 C26 O6 -22.6(4)
C18 C17 C26 N2 -24.5(4)
O4 C17 C26 N2 162.9(3)
N2 C27 C29 C31 66.6(3)
C28 C27 C29 C31 -57.3(3)
N2 C27 C29 C32 -55.5(3)
C28 C27 C29 C32 -179.4(3)
N2 C27 C29 C30 -173.2(2)
C28 C27 C29 C30 62.8(3)
O3 C10 N1 C11 -0.8(5)
C1 C10 N1 C11 -177.1(2)
C12 C11 N1 C10 -134.7(3)
C13 C11 N1 C10 99.2(3)
O6 C26 N2 C27 -8.6(5)
C17 C26 N2 C27 165.6(2)
C28 C27 N2 C26 -72.5(4)
C29 C27 N2 C26 160.2(3)
C2 C1 O1 C9 4.5(4)
C10 C1 O1 C9 -172.3(2)
C8 C9 O1 C1 177.0(2)
C4 C9 O1 C1 -3.5(4)
C18 C17 O4 C25 -5.0(4)
C26 C17 O4 C25 167.8(2)
C24 C25 O4 C17 -173.2(2)
C20 C25 O4 C17 5.6(4)
